data_4079792
loop_
_publ_author_name
'Zhao, Na'
'Zhang, Jinyuan'
'Yang, Ying'
'Chen, Guifang'
'Zhu, Hongping'
'Roesky, Herbert W.'

_publ_section_title
;
 Reactivity Studies of (Phenylethynyl)germylene LGeC\\tb CPh (L =
 HC[C(Me)N-2,6-iPr2C6H3]2) toward Pentafluorophenylcopper(I), -silver(I),
 and -gold(I) Complexes
;
_journal_issue 3
_journal_name_full Organometallics
_journal_page_first 762
_journal_paper_doi 10.1021/om300724t
_journal_volume 32
_journal_year 2013
_chemical_formula_sum 'C50 H54 Cu F5 Ge N2'
_chemical_formula_weight 914.08
_chemical_name_systematic
; 
 ? 
;
_space_group_IT_number 2
_symmetry_cell_setting triclinic
_symmetry_space_group_name_Hall '-P 1'
_symmetry_space_group_name_H-M 'P -1'
_atom_sites_solution_hydrogens geom
_atom_sites_solution_primary direct
_atom_sites_solution_secondary difmap
_audit_creation_method SHELXL-97
_cell_angle_alpha 87.500(2)
_cell_angle_beta 63.353(3)
_cell_angle_gamma 89.057(3)
_cell_formula_units_Z 2
_cell_length_a 13.7800(5)
_cell_length_b 14.2055(4)
_cell_length_c 14.6125(4)
_cell_measurement_reflns_used 11554
_cell_measurement_temperature 173(2)
_cell_measurement_theta_max 28.8033
_cell_measurement_theta_min 2.7965
_cell_volume 2554.16(15)
_computing_cell_refinement CrysAlisPro
_computing_data_collection CrysAlisPro
_computing_data_reduction CrysAlisPro
_computing_molecular_graphics 'Bruker SHELXTL'
_computing_publication_material 'Bruker SHELXTL'
_computing_structure_refinement 'SHELXL-97 (Sheldrick, 1997)'
_computing_structure_solution 'SHELXS-97 (Sheldrick, 1990)'
_diffrn_ambient_temperature 173(2)
_diffrn_detector_area_resol_mean 16.1093
_diffrn_measured_fraction_theta_full 0.995
_diffrn_measured_fraction_theta_max 0.995
_diffrn_measurement_device_type 'Xcalibur, Sapphire3, Gemini ultra'
_diffrn_measurement_method 'phi and omega scans'
_diffrn_radiation_monochromator graphite
_diffrn_radiation_source 'Enhanced (Mo) X-ray source'
_diffrn_radiation_type MoK\a
_diffrn_radiation_wavelength 0.71073
_diffrn_reflns_av_R_equivalents 0.0237
_diffrn_reflns_av_sigmaI/netI 0.0480
_diffrn_reflns_limit_h_max 16
_diffrn_reflns_limit_h_min -16
_diffrn_reflns_limit_k_max 17
_diffrn_reflns_limit_k_min -15
_diffrn_reflns_limit_l_max 18
_diffrn_reflns_limit_l_min -18
_diffrn_reflns_number 20408
_diffrn_reflns_theta_full 26.00
_diffrn_reflns_theta_max 26.00
_diffrn_reflns_theta_min 2.87
_exptl_absorpt_coefficient_mu 1.054
_exptl_absorpt_correction_T_max 0.7567
_exptl_absorpt_correction_T_min 0.5609
_exptl_absorpt_correction_type multi-scan
_exptl_absorpt_process_details empirical
_exptl_crystal_colour yellow
_exptl_crystal_density_diffrn 1.189
_exptl_crystal_density_meas ?
_exptl_crystal_density_method 'not measured'
_exptl_crystal_description block
_exptl_crystal_F_000 948
_exptl_crystal_size_max 0.62
_exptl_crystal_size_mid 0.40
_exptl_crystal_size_min 0.28
_refine_diff_density_max 1.664
_refine_diff_density_min -0.400
_refine_diff_density_rms 0.124
_refine_ls_extinction_method none
_refine_ls_goodness_of_fit_ref 1.012
_refine_ls_hydrogen_treatment 'refined in a riding mode to the carrier atom'
_refine_ls_matrix_type full
_refine_ls_number_parameters 513
_refine_ls_number_reflns 9988
_refine_ls_number_restraints 0
_refine_ls_restrained_S_all 1.012
_refine_ls_R_factor_all 0.0688
_refine_ls_R_factor_gt 0.0534
_refine_ls_shift/su_max 0.010
_refine_ls_shift/su_mean 0.000
_refine_ls_structure_factor_coef Fsqd
_refine_ls_weighting_details 'calc w=1/[\s^2^(Fo^2^)+(0.1250P)^2^+0.0000P] where P=(Fo^2^+2Fc^2^)/3'
_refine_ls_weighting_scheme calc
_refine_ls_wR_factor_gt 0.1669
_refine_ls_wR_factor_ref 0.1741
_reflns_number_gt 7388
_reflns_number_total 9988
_reflns_threshold_expression >2sigma(I)
_cod_data_source_file om300724t_si_002.cif
_cod_data_source_block compound_1
_cod_depositor_comments
;
The following automatic conversions were performed:

'_symmetry_cell_setting' value 'Triclinic' changed to 'triclinic'
according to /home/saulius/struct/CIF-dictionaries/cif_core.dic
dictionary named 'cif_core.dic' version 2.4.2 from 2011-04-26.

Automatic conversion script
Id: cif_fix_values 1891 2012-01-12 08:04:46Z andrius 

The following automatic conversions were performed:

'_exptl_crystal_density_meas' value 'not measured' was changed to '?'
- the value is perceived as not measured.

Automatic conversion script
Id: cif_fix_values 3008 2015-01-20 13:52:24Z robertas 
;
_cod_original_cell_volume 2554.16(14)
_cod_original_sg_symbol_H-M P-1
_cod_database_code 4079792

loop_
_symmetry_equiv_pos_as_xyz
'x, y, z'
'-x, -y, -z'

loop_
_atom_site_label
_atom_site_type_symbol
_atom_site_fract_x
_atom_site_fract_y
_atom_site_fract_z
_atom_site_U_iso_or_equiv
_atom_site_adp_type
_atom_site_occupancy
_atom_site_symmetry_multiplicity
_atom_site_calc_flag
_atom_site_refinement_flags
Ge1 Ge 0.35930(3) 0.13971(2) -0.29761(3) 0.02029(13) Uani 1 1 d .
Cu1 Cu 0.31816(4) 0.30590(3) -0.11607(3) 0.02515(14) Uani 1 1 d .
N1 N 0.4469(2) 0.25452(19) -0.3675(2) 0.0203(6) Uani 1 1 d .
N2 N 0.4509(2) 0.11235(19) -0.2259(2) 0.0194(6) Uani 1 1 d .
F2 F 0.2945(3) 0.25854(18) 0.0994(2) 0.0602(8) Uani 1 1 d .
F3 F 0.3165(3) 0.3607(2) 0.2379(2) 0.0724(9) Uani 1 1 d .
F4 F 0.3695(3) 0.5465(3) 0.1957(3) 0.0816(11) Uani 1 1 d .
F5 F 0.3914(3) 0.6290(2) 0.0177(3) 0.0837(12) Uani 1 1 d .
F6 F 0.3680(3) 0.5262(2) -0.1240(2) 0.0669(9) Uani 1 1 d .
C1 C 0.5336(4) 0.4029(3) -0.3639(3) 0.0342(9) Uani 1 1 d .
H1A H 0.5355 0.4129 -0.4315 0.051 Uiso 1 1 calc R
H1B H 0.6074 0.4075 -0.3706 0.051 Uiso 1 1 calc R
H1C H 0.4877 0.4509 -0.3180 0.051 Uiso 1 1 calc R
C2 C 0.4880(3) 0.3071(2) -0.3206(3) 0.0220(7) Uani 1 1 d .
C3 C 0.4899(3) 0.2774(2) -0.2276(3) 0.0229(7) Uani 1 1 d .
H3A H 0.5416 0.3163 -0.2143 0.028 Uiso 1 1 calc R
C4 C 0.4906(3) 0.1811(2) -0.1946(2) 0.0213(7) Uani 1 1 d .
C5 C 0.5370(3) 0.1630(3) -0.1201(3) 0.0318(9) Uani 1 1 d .
H5A H 0.5700 0.1003 -0.1300 0.048 Uiso 1 1 calc R
H5B H 0.4790 0.1662 -0.0499 0.048 Uiso 1 1 calc R
H5C H 0.5924 0.2107 -0.1317 0.048 Uiso 1 1 calc R
C11 C 0.4561(3) 0.2855(2) -0.4671(2) 0.0212(7) Uani 1 1 d .
C12 C 0.3731(3) 0.3366(2) -0.4735(3) 0.0278(8) Uani 1 1 d .
C13 C 0.3834(3) 0.3644(3) -0.5703(3) 0.0324(9) Uani 1 1 d .
H13A H 0.3256 0.3973 -0.5760 0.039 Uiso 1 1 calc R
C14 C 0.4758(4) 0.3446(3) -0.6574(3) 0.0352(10) Uani 1 1 d .
H14A H 0.4831 0.3660 -0.7227 0.042 Uiso 1 1 calc R
C15 C 0.5580(4) 0.2936(3) -0.6497(3) 0.0340(9) Uani 1 1 d .
H15A H 0.6211 0.2791 -0.7103 0.041 Uiso 1 1 calc R
C16 C 0.5502(3) 0.2629(3) -0.5549(3) 0.0272(8) Uani 1 1 d .
C21 C 0.4581(3) 0.0158(2) -0.1941(3) 0.0225(7) Uani 1 1 d .
C22 C 0.5402(3) -0.0423(3) -0.2617(3) 0.0263(8) Uani 1 1 d .
C23 C 0.5445(4) -0.1352(3) -0.2275(3) 0.0344(9) Uani 1 1 d .
H23A H 0.6007 -0.1753 -0.2706 0.041 Uiso 1 1 calc R
C24 C 0.4702(4) -0.1696(3) -0.1339(3) 0.0360(10) Uani 1 1 d .
H24A H 0.4745 -0.2331 -0.1129 0.043 Uiso 1 1 calc R
C25 C 0.3893(4) -0.1125(3) -0.0702(3) 0.0316(9) Uani 1 1 d .
H25A H 0.3374 -0.1377 -0.0057 0.038 Uiso 1 1 calc R
C26 C 0.3807(3) -0.0182(3) -0.0971(3) 0.0258(8) Uani 1 1 d .
C31 C 0.2569(3) 0.2187(2) -0.1791(3) 0.0232(7) Uani 1 1 d .
C32 C 0.1756(3) 0.2556(3) -0.1117(3) 0.0257(8) Uani 1 1 d .
C33 C 0.0659(3) 0.2821(3) -0.0423(3) 0.0312(9) Uani 1 1 d .
C34 C 0.0467(4) 0.3629(4) 0.0126(5) 0.0669(17) Uani 1 1 d .
H34A H 0.1056 0.4014 0.0056 0.080 Uiso 1 1 calc R
C35 C -0.0586(5) 0.3873(5) 0.0776(5) 0.078(2) Uani 1 1 d .
H35A H -0.0713 0.4420 0.1164 0.093 Uiso 1 1 calc R
C36 C -0.1442(4) 0.3351(4) 0.0873(4) 0.0603(15) Uani 1 1 d .
H36A H -0.2163 0.3537 0.1313 0.072 Uiso 1 1 calc R
C37 C -0.1252(4) 0.2543(4) 0.0324(5) 0.0709(18) Uani 1 1 d .
H37A H -0.1843 0.2169 0.0381 0.085 Uiso 1 1 calc R
C38 C -0.0199(4) 0.2283(4) -0.0306(4) 0.0538(13) Uani 1 1 d .
H38A H -0.0071 0.1718 -0.0666 0.065 Uiso 1 1 calc R
C41 C 0.3295(3) 0.3883(3) -0.0186(3) 0.0280(8) Uani 1 1 d .
C42 C 0.3191(4) 0.3520(3) 0.0746(3) 0.0368(10) Uani 1 1 d .
C43 C 0.3310(4) 0.4030(4) 0.1467(3) 0.0444(11) Uani 1 1 d .
C44 C 0.3558(3) 0.4943(4) 0.1270(4) 0.0455(12) Uani 1 1 d .
C45 C 0.3672(4) 0.5370(3) 0.0367(4) 0.0478(12) Uani 1 1 d .
C46 C 0.3541(4) 0.4820(3) -0.0335(3) 0.0399(10) Uani 1 1 d .
C121 C 0.2700(4) 0.3612(3) -0.3793(3) 0.0408(11) Uani 1 1 d .
H12A H 0.2813 0.3425 -0.3180 0.049 Uiso 1 1 calc R
C122 C 0.1736(4) 0.3054(4) -0.3714(5) 0.0744(18) Uani 1 1 d .
H12B H 0.1920 0.2383 -0.3780 0.112 Uiso 1 1 calc R
H12C H 0.1551 0.3268 -0.4264 0.112 Uiso 1 1 calc R
H12D H 0.1113 0.3150 -0.3049 0.112 Uiso 1 1 calc R
C123 C 0.2476(6) 0.4675(4) -0.3753(4) 0.0708(18) Uani 1 1 d .
H12E H 0.3154 0.5020 -0.3941 0.106 Uiso 1 1 calc R
H12F H 0.1948 0.4829 -0.3058 0.106 Uiso 1 1 calc R
H12G H 0.2183 0.4856 -0.4235 0.106 Uiso 1 1 calc R
C161 C 0.6415(3) 0.2049(3) -0.5513(3) 0.0342(9) Uani 1 1 d .
H16A H 0.6198 0.1852 -0.4781 0.041 Uiso 1 1 calc R
C162 C 0.7481(4) 0.2615(4) -0.5915(4) 0.0539(13) Uani 1 1 d .
H16B H 0.7351 0.3196 -0.5540 0.081 Uiso 1 1 calc R
H16C H 0.7741 0.2773 -0.6647 0.081 Uiso 1 1 calc R
H16D H 0.8028 0.2237 -0.5814 0.081 Uiso 1 1 calc R
C163 C 0.6595(5) 0.1154(3) -0.6121(4) 0.0551(13) Uani 1 1 d .
H16E H 0.5924 0.0782 -0.5836 0.083 Uiso 1 1 calc R
H16F H 0.7177 0.0780 -0.6075 0.083 Uiso 1 1 calc R
H16G H 0.6800 0.1330 -0.6841 0.083 Uiso 1 1 calc R
C221 C 0.6228(3) -0.0061(3) -0.3680(3) 0.0315(9) Uani 1 1 d .
H22A H 0.5833 0.0364 -0.3962 0.038 Uiso 1 1 calc R
C222 C 0.7113(4) 0.0518(4) -0.3629(4) 0.0485(12) Uani 1 1 d .
H22B H 0.7660 0.0692 -0.4325 0.073 Uiso 1 1 calc R
H22C H 0.7455 0.0147 -0.3271 0.073 Uiso 1 1 calc R
H22D H 0.6797 0.1090 -0.3256 0.073 Uiso 1 1 calc R
C223 C 0.6710(4) -0.0856(3) -0.4415(3) 0.0429(11) Uani 1 1 d .
H22E H 0.7177 -0.0591 -0.5103 0.064 Uiso 1 1 calc R
H22F H 0.6123 -0.1222 -0.4434 0.064 Uiso 1 1 calc R
H22G H 0.7141 -0.1267 -0.4182 0.064 Uiso 1 1 calc R
C51 C -0.1074(6) 0.4136(4) -0.2562(5) 0.044(2) Uiso 0.50 1 d PG
C52 C -0.1051(7) 0.4493(4) -0.3473(5) 0.071(3) Uiso 0.50 1 d PG
H52A H -0.0864 0.5135 -0.3681 0.085 Uiso 0.50 1 calc PR
C53 C -0.1301(8) 0.3912(5) -0.4079(5) 0.084(4) Uiso 0.50 1 d PG
H53A H -0.1285 0.4156 -0.4701 0.100 Uiso 0.50 1 calc PR
C54 C -0.1575(7) 0.2973(5) -0.3774(5) 0.066(3) Uiso 0.50 1 d PG
H54A H -0.1746 0.2576 -0.4188 0.079 Uiso 0.50 1 calc PR
C55 C -0.1598(7) 0.2616(4) -0.2863(6) 0.066(3) Uiso 0.50 1 d PG
H55A H -0.1785 0.1975 -0.2655 0.079 Uiso 0.50 1 calc PR
C56 C -0.1348(6) 0.3198(5) -0.2257(5) 0.058(3) Uiso 0.50 1 d PG
H56A H -0.1364 0.2953 -0.1635 0.070 Uiso 0.50 1 calc PR
C57 C -0.0788(11) 0.4711(9) -0.1913(10) 0.075(3) Uiso 0.50 1 d P
H57A H -0.0793 0.5378 -0.2112 0.112 Uiso 0.50 1 calc PR
H57B H -0.0062 0.4538 -0.1997 0.112 Uiso 0.50 1 calc PR
H57C H -0.1318 0.4602 -0.1195 0.112 Uiso 0.50 1 calc PR
C261 C 0.2895(3) 0.0417(3) -0.0250(3) 0.0305(9) Uani 1 1 d .
H26A H 0.3071 0.1090 -0.0498 0.037 Uiso 1 1 calc R
C262 C 0.2774(4) 0.0332(3) 0.0852(3) 0.0435(11) Uani 1 1 d .
H26B H 0.3458 0.0512 0.0850 0.065 Uiso 1 1 calc R
H26C H 0.2594 -0.0321 0.1116 0.065 Uiso 1 1 calc R
H26D H 0.2193 0.0750 0.1290 0.065 Uiso 1 1 calc R
C263 C 0.1833(4) 0.0168(3) -0.0270(4) 0.0475(12) Uani 1 1 d .
H26E H 0.1949 0.0161 -0.0982 0.071 Uiso 1 1 calc R
H26F H 0.1282 0.0638 0.0097 0.071 Uiso 1 1 calc R
H26G H 0.1588 -0.0456 0.0062 0.071 Uiso 1 1 calc R
C61 C 0.9757(6) -0.1266(4) -0.3148(5) 0.074(3) Uiso 0.50 1 d PG
C62 C 0.9847(7) -0.0385(5) -0.3633(5) 0.053(2) Uiso 0.50 1 d PG
H62A H 0.9603 -0.0295 -0.4144 0.063 Uiso 0.50 1 calc PR
C63 C 1.0295(7) 0.0365(4) -0.3369(6) 0.090(4) Uiso 0.50 1 d PG
H63A H 1.0357 0.0967 -0.3700 0.107 Uiso 0.50 1 calc PR
C64 C 1.0652(6) 0.0233(4) -0.2621(6) 0.061(3) Uiso 0.50 1 d PG
H64A H 1.0958 0.0746 -0.2442 0.074 Uiso 0.50 1 calc PR
C65 C 1.0561(6) -0.0648(5) -0.2137(5) 0.061(3) Uiso 0.50 1 d PG
H65A H 1.0805 -0.0738 -0.1626 0.073 Uiso 0.50 1 calc PR
C66 C 1.0114(6) -0.1397(4) -0.2400(5) 0.0384(19) Uiso 0.50 1 d PG
H66A H 1.0052 -0.1999 -0.2069 0.046 Uiso 0.50 1 calc PR
C67 C 0.9329(16) -0.1979(12) -0.3463(14) 0.117(6) Uiso 0.50 1 d P
H67A H 0.8664 -0.1759 -0.3491 0.175 Uiso 0.50 1 calc PR
H67B H 0.9158 -0.2522 -0.2978 0.175 Uiso 0.50 1 calc PR
H67C H 0.9859 -0.2166 -0.4146 0.175 Uiso 0.50 1 calc PR

loop_
_atom_site_aniso_label
_atom_site_aniso_U_11
_atom_site_aniso_U_22
_atom_site_aniso_U_33
_atom_site_aniso_U_23
_atom_site_aniso_U_13
_atom_site_aniso_U_12
Ge1 0.0247(2) 0.0187(2) 0.0197(2) -0.00229(14) -0.01164(16) -0.00209(15)
Cu1 0.0268(3) 0.0267(3) 0.0227(2) -0.00690(18) -0.0112(2) 0.00152(19)
N1 0.0266(16) 0.0155(14) 0.0188(14) -0.0025(11) -0.0100(12) -0.0006(12)
N2 0.0211(15) 0.0190(14) 0.0180(13) -0.0015(11) -0.0086(12) 0.0005(11)
F2 0.098(2) 0.0362(14) 0.0496(16) -0.0001(12) -0.0358(17) 0.0042(15)
F3 0.095(3) 0.091(2) 0.0529(17) -0.0134(16) -0.0525(18) 0.016(2)
F4 0.0558(19) 0.108(3) 0.085(2) -0.065(2) -0.0299(18) -0.0064(18)
F5 0.083(2) 0.0417(17) 0.088(2) -0.0157(16) -0.002(2) -0.0284(16)
F6 0.082(2) 0.0486(17) 0.0410(15) 0.0090(13) -0.0023(15) 0.0025(15)
C1 0.046(2) 0.024(2) 0.032(2) 0.0033(16) -0.0174(19) -0.0116(18)
C2 0.0201(18) 0.0201(17) 0.0218(17) -0.0030(13) -0.0056(14) -0.0011(14)
C3 0.0217(18) 0.0246(18) 0.0224(17) -0.0051(14) -0.0093(15) -0.0033(14)
C4 0.0188(17) 0.0238(17) 0.0204(16) -0.0046(13) -0.0077(14) 0.0030(14)
C5 0.037(2) 0.033(2) 0.035(2) -0.0030(16) -0.0239(19) -0.0039(17)
C11 0.0292(19) 0.0153(16) 0.0179(16) -0.0014(13) -0.0094(15) -0.0039(14)
C12 0.030(2) 0.0223(18) 0.0274(19) 0.0032(15) -0.0103(17) -0.0011(15)
C13 0.040(2) 0.029(2) 0.033(2) 0.0060(16) -0.0204(19) -0.0034(17)
C14 0.051(3) 0.031(2) 0.0253(19) 0.0020(16) -0.0190(19) -0.0058(19)
C15 0.042(2) 0.032(2) 0.0226(19) -0.0013(16) -0.0104(18) -0.0005(18)
C16 0.029(2) 0.0251(18) 0.0254(18) -0.0036(15) -0.0104(16) 0.0001(15)
C21 0.0265(19) 0.0197(17) 0.0258(17) -0.0024(14) -0.0156(15) 0.0010(14)
C22 0.031(2) 0.0258(19) 0.0237(18) -0.0042(14) -0.0139(16) 0.0033(15)
C23 0.047(3) 0.027(2) 0.035(2) -0.0108(16) -0.023(2) 0.0133(18)
C24 0.058(3) 0.0225(19) 0.035(2) 0.0010(16) -0.028(2) 0.0005(19)
C25 0.043(2) 0.0252(19) 0.030(2) 0.0053(16) -0.0204(18) -0.0050(17)
C26 0.031(2) 0.0250(18) 0.0258(18) 0.0005(14) -0.0170(16) -0.0035(15)
C31 0.0270(19) 0.0249(18) 0.0210(17) -0.0010(14) -0.0137(15) -0.0015(15)
C32 0.0244(19) 0.0277(19) 0.0247(18) -0.0015(15) -0.0105(16) -0.0023(15)
C33 0.026(2) 0.033(2) 0.0298(19) -0.0002(16) -0.0087(17) 0.0031(16)
C34 0.036(3) 0.065(4) 0.089(4) -0.038(3) -0.016(3) 0.003(3)
C35 0.046(3) 0.077(4) 0.085(4) -0.048(3) -0.005(3) 0.013(3)
C36 0.035(3) 0.065(3) 0.060(3) -0.001(3) -0.003(2) 0.012(2)
C37 0.030(3) 0.064(4) 0.100(5) -0.016(3) -0.011(3) 0.001(2)
C38 0.030(2) 0.053(3) 0.065(3) -0.020(2) -0.008(2) 0.001(2)
C41 0.0212(19) 0.031(2) 0.0276(19) -0.0116(16) -0.0068(16) 0.0028(15)
C42 0.041(2) 0.037(2) 0.036(2) -0.0150(18) -0.020(2) 0.0041(19)
C43 0.044(3) 0.061(3) 0.039(2) -0.017(2) -0.027(2) 0.012(2)
C44 0.027(2) 0.064(3) 0.047(3) -0.029(2) -0.015(2) 0.000(2)
C45 0.034(2) 0.031(2) 0.060(3) -0.014(2) -0.003(2) -0.0115(19)
C46 0.034(2) 0.038(2) 0.034(2) -0.0058(18) -0.0021(19) -0.0006(19)
C121 0.035(2) 0.046(2) 0.034(2) 0.0058(19) -0.0094(19) 0.0156(19)
C122 0.035(3) 0.077(4) 0.086(4) 0.010(3) -0.007(3) -0.001(3)
C123 0.090(5) 0.048(3) 0.058(3) -0.007(3) -0.020(3) 0.030(3)
C161 0.033(2) 0.038(2) 0.0216(18) -0.0034(16) -0.0031(17) 0.0089(18)
C162 0.037(3) 0.057(3) 0.063(3) -0.003(2) -0.019(2) 0.008(2)
C163 0.066(3) 0.035(2) 0.062(3) -0.013(2) -0.026(3) 0.017(2)
C221 0.032(2) 0.032(2) 0.0276(19) -0.0041(16) -0.0114(17) 0.0063(17)
C222 0.037(3) 0.055(3) 0.045(3) -0.012(2) -0.009(2) -0.006(2)
C223 0.046(3) 0.045(3) 0.033(2) -0.0100(19) -0.012(2) 0.007(2)
C261 0.031(2) 0.030(2) 0.0254(18) 0.0044(15) -0.0087(17) 0.0008(16)
C262 0.057(3) 0.041(2) 0.023(2) -0.0005(17) -0.010(2) 0.010(2)
C263 0.034(2) 0.045(3) 0.057(3) 0.008(2) -0.015(2) -0.002(2)

loop_
_atom_type_symbol
_atom_type_description
_atom_type_scat_dispersion_real
_atom_type_scat_dispersion_imag
_atom_type_scat_source
C C 0.0033 0.0016 'International Tables Vol C Tables 4.2.6.8 and 6.1.1.4'
H H 0.0000 0.0000 'International Tables Vol C Tables 4.2.6.8 and 6.1.1.4'
N N 0.0061 0.0033 'International Tables Vol C Tables 4.2.6.8 and 6.1.1.4'
F F 0.0171 0.0103 'International Tables Vol C Tables 4.2.6.8 and 6.1.1.4'
Cu Cu 0.3201 1.2651 'International Tables Vol C Tables 4.2.6.8 and 6.1.1.4'
Ge Ge 0.1547 1.8001 'International Tables Vol C Tables 4.2.6.8 and 6.1.1.4'

loop_
_geom_angle_atom_site_label_1
_geom_angle_atom_site_label_2
_geom_angle_atom_site_label_3
_geom_angle
N1 Ge1 N2 91.05(12)
N1 Ge1 C31 90.03(13)
N2 Ge1 C31 90.44(13)
C41 Cu1 C31 161.05(15)
C41 Cu1 C32 126.29(15)
C31 Cu1 C32 35.47(14)
C41 Cu1 C3 104.57(14)
C31 Cu1 C3 93.80(14)
C32 Cu1 C3 129.13(13)
C2 N1 C11 119.8(3)
C2 N1 Ge1 120.9(2)
C11 N1 Ge1 118.9(2)
C4 N2 C21 120.1(3)
C4 N2 Ge1 121.1(2)
C21 N2 Ge1 118.1(2)
C2 C1 H1A 109.5
C2 C1 H1B 109.5
H1A C1 H1B 109.5
C2 C1 H1C 109.5
H1A C1 H1C 109.5
H1B C1 H1C 109.5
N1 C2 C3 122.7(3)
N1 C2 C1 120.6(3)
C3 C2 C1 116.7(3)
C2 C3 C4 124.7(3)
C2 C3 Cu1 100.4(2)
C4 C3 Cu1 95.9(2)
C2 C3 H3A 111.2
C4 C3 H3A 111.2
Cu1 C3 H3A 111.2
N2 C4 C3 122.2(3)
N2 C4 C5 121.8(3)
C3 C4 C5 116.0(3)
C4 C5 H5A 109.5
C4 C5 H5B 109.5
H5A C5 H5B 109.5
C4 C5 H5C 109.5
H5A C5 H5C 109.5
H5B C5 H5C 109.5
C12 C11 C16 121.5(3)
C12 C11 N1 119.8(3)
C16 C11 N1 118.7(3)
C11 C12 C13 118.6(4)
C11 C12 C121 122.4(3)
C13 C12 C121 119.0(4)
C14 C13 C12 120.9(4)
C14 C13 H13A 119.6
C12 C13 H13A 119.6
C13 C14 C15 119.8(4)
C13 C14 H14A 120.1
C15 C14 H14A 120.1
C14 C15 C16 121.2(4)
C14 C15 H15A 119.4
C16 C15 H15A 119.4
C15 C16 C11 118.0(4)
C15 C16 C161 118.9(3)
C11 C16 C161 123.1(3)
C22 C21 C26 121.8(3)
C22 C21 N2 119.3(3)
C26 C21 N2 118.9(3)
C23 C22 C21 117.3(3)
C23 C22 C221 120.8(3)
C21 C22 C221 121.9(3)
C24 C23 C22 121.8(4)
C24 C23 H23A 119.1
C22 C23 H23A 119.1
C23 C24 C25 119.9(4)
C23 C24 H24A 120.1
C25 C24 H24A 120.1
C24 C25 C26 122.1(4)
C24 C25 H25A 119.0
C26 C25 H25A 119.0
C25 C26 C21 117.1(3)
C25 C26 C261 120.2(3)
C21 C26 C261 122.7(3)
C32 C31 Cu1 76.3(2)
C32 C31 Ge1 164.2(3)
Cu1 C31 Ge1 119.45(18)
C31 C32 C33 164.9(4)
C31 C32 Cu1 68.2(2)
C33 C32 Cu1 126.9(3)
C38 C33 C34 119.0(4)
C38 C33 C32 120.5(4)
C34 C33 C32 120.5(4)
C35 C34 C33 119.5(5)
C35 C34 H34A 120.3
C33 C34 H34A 120.3
C36 C35 C34 121.6(5)
C36 C35 H35A 119.2
C34 C35 H35A 119.2
C35 C36 C37 119.0(5)
C35 C36 H36A 120.5
C37 C36 H36A 120.5
C38 C37 C36 119.6(5)
C38 C37 H37A 120.2
C36 C37 H37A 120.2
C33 C38 C37 121.3(5)
C33 C38 H38A 119.3
C37 C38 H38A 119.3
C46 C41 C42 113.0(4)
C46 C41 Cu1 126.7(3)
C42 C41 Cu1 120.2(3)
F2 C42 C43 116.0(4)
F2 C42 C41 119.1(3)
C43 C42 C41 124.9(4)
C44 C43 F3 120.5(4)
C44 C43 C42 119.1(4)
F3 C43 C42 120.4(4)
C43 C44 F4 120.7(5)
C43 C44 C45 120.3(4)
F4 C44 C45 119.0(5)
F5 C45 C44 120.0(4)
F5 C45 C46 121.8(5)
C44 C45 C46 118.2(4)
C41 C46 F6 118.6(4)
C41 C46 C45 124.5(4)
F6 C46 C45 116.9(4)
C122 C121 C12 111.4(4)
C122 C121 C123 111.6(5)
C12 C121 C123 112.0(4)
C122 C121 H12A 107.2
C12 C121 H12A 107.2
C123 C121 H12A 107.2
C121 C122 H12B 109.5
C121 C122 H12C 109.5
H12B C122 H12C 109.5
C121 C122 H12D 109.5
H12B C122 H12D 109.5
H12C C122 H12D 109.5
C121 C123 H12E 109.5
C121 C123 H12F 109.5
H12E C123 H12F 109.5
C121 C123 H12G 109.5
H12E C123 H12G 109.5
H12F C123 H12G 109.5
C16 C161 C163 110.6(4)
C16 C161 C162 112.1(3)
C163 C161 C162 110.1(4)
C16 C161 H16A 108.0
C163 C161 H16A 108.0
C162 C161 H16A 108.0
C161 C162 H16B 109.5
C161 C162 H16C 109.5
H16B C162 H16C 109.5
C161 C162 H16D 109.5
H16B C162 H16D 109.5
H16C C162 H16D 109.5
C161 C163 H16E 109.5
C161 C163 H16F 109.5
H16E C163 H16F 109.5
C161 C163 H16G 109.5
H16E C163 H16G 109.5
H16F C163 H16G 109.5
C222 C221 C223 110.9(4)
C222 C221 C22 111.7(3)
C223 C221 C22 112.0(3)
C222 C221 H22A 107.3
C223 C221 H22A 107.3
C22 C221 H22A 107.3
C221 C222 H22B 109.5
C221 C222 H22C 109.5
H22B C222 H22C 109.5
C221 C222 H22D 109.5
H22B C222 H22D 109.5
H22C C222 H22D 109.5
C221 C223 H22E 109.5
C221 C223 H22F 109.5
H22E C223 H22F 109.5
C221 C223 H22G 109.5
H22E C223 H22G 109.5
H22F C223 H22G 109.5
C52 C51 C56 120.0
C52 C51 C57 122.1(7)
C56 C51 C57 117.9(7)
C53 C52 C51 120.0
C53 C52 H52A 120.0
C51 C52 H52A 120.0
C52 C53 C54 120.0
C52 C53 H53A 120.0
C54 C53 H53A 120.0
C55 C54 C53 120.0
C55 C54 H54A 120.0
C53 C54 H54A 120.0
C56 C55 C54 120.0
C56 C55 H55A 120.0
C54 C55 H55A 120.0
C55 C56 C51 120.0
C55 C56 H56A 120.0
C51 C56 H56A 120.0
C51 C57 H57A 109.5
C51 C57 H57B 109.5
H57A C57 H57B 109.5
C51 C57 H57C 109.5
H57A C57 H57C 109.5
H57B C57 H57C 109.5
C26 C261 C263 110.4(3)
C26 C261 C262 112.0(3)
C263 C261 C262 110.8(4)
C26 C261 H26A 107.8
C263 C261 H26A 107.8
C262 C261 H26A 107.8
C261 C262 H26B 109.5
C261 C262 H26C 109.5
H26B C262 H26C 109.5
C261 C262 H26D 109.5
H26B C262 H26D 109.5
H26C C262 H26D 109.5
C261 C263 H26E 109.5
C261 C263 H26F 109.5
H26E C263 H26F 109.5
C261 C263 H26G 109.5
H26E C263 H26G 109.5
H26F C263 H26G 109.5
C67 C61 C62 116.8(9)
C67 C61 C66 123.2(9)
C62 C61 C66 120.0
C61 C62 C63 120.0
C61 C62 H62A 120.0
C63 C62 H62A 120.0
C64 C63 C62 120.0
C64 C63 H63A 120.0
C62 C63 H63A 120.0
C63 C64 C65 120.0
C63 C64 H64A 120.0
C65 C64 H64A 120.0
C64 C65 C66 120.0
C64 C65 H65A 120.0
C66 C65 H65A 120.0
C65 C66 C61 120.0
C65 C66 H66A 120.0
C61 C66 H66A 120.0
C61 C67 H67A 109.5
C61 C67 H67B 109.5
H67A C67 H67B 109.5
C61 C67 H67C 109.5
H67A C67 H67C 109.5
H67B C67 H67C 109.5

loop_
_geom_bond_atom_site_label_1
_geom_bond_atom_site_label_2
_geom_bond_distance
Ge1 N1 1.994(3)
Ge1 N2 1.994(3)
Ge1 C31 2.043(4)
Cu1 C41 1.943(4)
Cu1 C31 1.982(3)
Cu1 C32 2.074(4)
Cu1 C3 2.233(3)
N1 C2 1.324(4)
N1 C11 1.452(4)
N2 C4 1.320(4)
N2 C21 1.445(4)
F2 C42 1.368(5)
F3 C43 1.368(5)
F4 C44 1.354(5)
F5 C45 1.341(5)
F6 C46 1.373(5)
C1 C2 1.498(5)
C1 H1A 0.9800
C1 H1B 0.9800
C1 H1C 0.9800
C2 C3 1.416(5)
C3 C4 1.432(5)
C3 H3A 1.0000
C4 C5 1.502(5)
C5 H5A 0.9800
C5 H5B 0.9800
C5 H5C 0.9800
C11 C12 1.381(5)
C11 C16 1.400(5)
C12 C13 1.397(5)
C12 C121 1.519(5)
C13 C14 1.374(6)
C13 H13A 0.9500
C14 C15 1.378(6)
C14 H14A 0.9500
C15 C16 1.392(5)
C15 H15A 0.9500
C16 C161 1.512(6)
C21 C22 1.405(5)
C21 C26 1.408(5)
C22 C23 1.400(5)
C22 C221 1.528(5)
C23 C24 1.364(6)
C23 H23A 0.9500
C24 C25 1.368(6)
C24 H24A 0.9500
C25 C26 1.397(5)
C25 H25A 0.9500
C26 C261 1.506(5)
C31 C32 1.239(5)
C32 C33 1.448(5)
C33 C38 1.360(6)
C33 C34 1.382(6)
C34 C35 1.380(7)
C34 H34A 0.9500
C35 C36 1.353(8)
C35 H35A 0.9500
C36 C37 1.382(8)
C36 H36A 0.9500
C37 C38 1.380(7)
C37 H37A 0.9500
C38 H38A 0.9500
C41 C46 1.363(6)
C41 C42 1.380(6)
C42 C43 1.374(6)
C43 C44 1.333(7)
C44 C45 1.372(7)
C45 C46 1.391(6)
C121 C122 1.516(7)
C121 C123 1.535(6)
C121 H12A 1.0000
C122 H12B 0.9800
C122 H12C 0.9800
C122 H12D 0.9800
C123 H12E 0.9800
C123 H12F 0.9800
C123 H12G 0.9800
C161 C163 1.535(6)
C161 C162 1.541(6)
C161 H16A 1.0000
C162 H16B 0.9800
C162 H16C 0.9800
C162 H16D 0.9800
C163 H16E 0.9800
C163 H16F 0.9800
C163 H16G 0.9800
C221 C222 1.513(6)
C221 C223 1.521(5)
C221 H22A 1.0000
C222 H22B 0.9800
C222 H22C 0.9800
C222 H22D 0.9800
C223 H22E 0.9800
C223 H22F 0.9800
C223 H22G 0.9800
C51 C52 1.3900
C51 C56 1.3900
C51 C57 1.461(13)
C52 C53 1.3900
C52 H52A 0.9500
C53 C54 1.3900
C53 H53A 0.9500
C54 C55 1.3900
C54 H54A 0.9500
C55 C56 1.3900
C55 H55A 0.9500
C56 H56A 0.9500
C57 H57A 0.9800
C57 H57B 0.9800
C57 H57C 0.9800
C261 C263 1.525(6)
C261 C262 1.542(5)
C261 H26A 1.0000
C262 H26B 0.9800
C262 H26C 0.9800
C262 H26D 0.9800
C263 H26E 0.9800
C263 H26F 0.9800
C263 H26G 0.9800
C61 C67 1.376(17)
C61 C62 1.3900
C61 C66 1.3900
C62 C63 1.3900
C62 H62A 0.9500
C63 C64 1.3900
C63 H63A 0.9500
C64 C65 1.3900
C64 H64A 0.9500
C65 C66 1.3900
C65 H65A 0.9500
C66 H66A 0.9500
C67 H67A 0.9800
C67 H67B 0.9800
C67 H67C 0.9800
